data_7026446
loop_
_publ_author_name
'Ishida, Shintaro'
'Ito, Masayasu'
'Horiuchi, Hiroaki'
'Hiratsuka, Hiroshi'
'Shiraishi, Soshi'
'Kyushin, Soichiro'

_publ_section_title
;
 Synthesis and properties of
 5,10,15,20-tetrakis[4-(alkoxysilyl)phenyl]porphyrins: an application of
 selective deprotection of benzaldehyde diethyl acetals in the presence of
 alkoxysilyl groups.
;
_journal_issue 39
_journal_name_full 'Dalton transactions (Cambridge, England : 2003)'
_journal_page_first 9421
_journal_page_last 9426
_journal_paper_doi 10.1039/c0dt00427h
_journal_volume 39
_journal_year 2010
_chemical_formula_sum 'C64 H78 N4 O8 Si4'
_chemical_formula_weight 1143.66
_chemical_name_systematic
;
?
;
_space_group_IT_number 14
_symmetry_cell_setting monoclinic
_symmetry_space_group_name_Hall '-P 2ybc'
_symmetry_space_group_name_H-M 'P 1 21/c 1'
_atom_sites_solution_hydrogens geom
_atom_sites_solution_primary direct
_atom_sites_solution_secondary difmap
_audit_creation_method SHELXL-97
_cell_angle_alpha 90.00
_cell_angle_beta 109.8959(5)
_cell_angle_gamma 90.00
_cell_formula_units_Z 2
_cell_length_a 12.1499(9)
_cell_length_b 15.7100(10)
_cell_length_c 17.0267(13)
_cell_measurement_reflns_used 13666
_cell_measurement_temperature 120(2)
_cell_measurement_theta_max 27.8764
_cell_measurement_theta_min 6.4363
_cell_volume 3056.0(4)
_computing_structure_refinement 'SHELXL-97 (Sheldrick, 1997)'
_computing_structure_solution 'SHELXS-97 (Sheldrick, 1990)'
_diffrn_ambient_temperature 120(2)
_diffrn_measured_fraction_theta_full 0.976
_diffrn_measured_fraction_theta_max 0.976
_diffrn_radiation_monochromator graphite
_diffrn_radiation_source 'rotating anode'
_diffrn_radiation_type MoK\a
_diffrn_radiation_wavelength 0.71070
_diffrn_reflns_av_R_equivalents 0.0300
_diffrn_reflns_av_sigmaI/netI 0.0431
_diffrn_reflns_limit_h_max 14
_diffrn_reflns_limit_h_min -14
_diffrn_reflns_limit_k_max 17
_diffrn_reflns_limit_k_min -19
_diffrn_reflns_limit_l_max 20
_diffrn_reflns_limit_l_min -21
_diffrn_reflns_number 16293
_diffrn_reflns_theta_full 26.00
_diffrn_reflns_theta_max 26.00
_diffrn_reflns_theta_min 6.44
_exptl_absorpt_coefficient_mu 0.155
_exptl_absorpt_correction_T_max 0.9697
_exptl_absorpt_correction_T_min 0.9479
_exptl_absorpt_correction_type empirical
_exptl_absorpt_process_details multi-scan
_exptl_crystal_colour blue
_exptl_crystal_density_diffrn 1.243
_exptl_crystal_density_method 'not measured'
_exptl_crystal_description platelet
_exptl_crystal_F_000 1220
_exptl_crystal_size_max 0.35
_exptl_crystal_size_mid 0.25
_exptl_crystal_size_min 0.20
_refine_diff_density_max 0.457
_refine_diff_density_min -0.406
_refine_diff_density_rms 0.054
_refine_ls_extinction_method none
_refine_ls_goodness_of_fit_ref 1.187
_refine_ls_hydrogen_treatment constr
_refine_ls_matrix_type full
_refine_ls_number_parameters 367
_refine_ls_number_reflns 5855
_refine_ls_number_restraints 0
_refine_ls_restrained_S_all 1.187
_refine_ls_R_factor_all 0.0624
_refine_ls_R_factor_gt 0.0607
_refine_ls_shift/su_max 0.001
_refine_ls_shift/su_mean 0.000
_refine_ls_structure_factor_coef Fsqd
_refine_ls_weighting_details 'calc w=1/[\s^2^(Fo^2^)+(0.0210P)^2^+3.9496P] where P=(Fo^2^+2Fc^2^)/3'
_refine_ls_weighting_scheme calc
_refine_ls_wR_factor_gt 0.1208
_refine_ls_wR_factor_ref 0.1217
_reflns_number_gt 5738
_reflns_number_total 5855
_reflns_threshold_expression >2sigma(I)
_cod_data_source_file c0dt00427h.txt
_cod_data_source_block it01a
_cod_original_sg_symbol_H-M P2(1)/c
_cod_database_code 7026446

loop_
_symmetry_equiv_pos_as_xyz
'x, y, z'
'-x, y+1/2, -z+1/2'
'-x, -y, -z'
'x, -y-1/2, z-1/2'

loop_
_atom_site_label
_atom_site_type_symbol
_atom_site_fract_x
_atom_site_fract_y
_atom_site_fract_z
_atom_site_U_iso_or_equiv
_atom_site_adp_type
_atom_site_occupancy
_atom_site_symmetry_multiplicity
_atom_site_calc_flag
_atom_site_refinement_flags
N1 N 0.44634(15) 0.06778(11) 0.38931(11) 0.0128(4) Uani 1 1 d .
H1 H 0.4687 0.0403 0.4372 0.015 Uiso 1 1 calc R
C1 C 0.35546(18) 0.12415(13) 0.36227(13) 0.0135(4) Uani 1 1 d .
C2 C 0.34811(19) 0.15584(14) 0.28085(14) 0.0158(4) Uani 1 1 d .
H2 H 0.2926 0.1955 0.2477 0.019 Uiso 1 1 calc R
C3 C 0.43554(19) 0.11812(14) 0.26077(14) 0.0157(4) Uani 1 1 d .
H3 H 0.4533 0.1272 0.2112 0.019 Uiso 1 1 calc R
C4 C 0.49640(18) 0.06170(13) 0.32842(13) 0.0138(4) Uani 1 1 d .
C5 C 0.58972(18) 0.00864(14) 0.32984(13) 0.0139(4) Uani 1 1 d .
C6 C 0.62938(18) 0.01263(14) 0.25564(14) 0.0149(4) Uani 1 1 d .
C7 C 0.56252(19) -0.02336(15) 0.18021(14) 0.0186(5) Uani 1 1 d .
H4 H 0.4908 -0.0507 0.1753 0.022 Uiso 1 1 calc R
C8 C 0.5999(2) -0.01960(15) 0.11160(14) 0.0195(5) Uani 1 1 d .
H5 H 0.5530 -0.0448 0.0604 0.023 Uiso 1 1 calc R
C9 C 0.70474(19) 0.02025(14) 0.11590(14) 0.0167(4) Uani 1 1 d .
C10 C 0.7709(2) 0.05665(15) 0.19253(15) 0.0195(5) Uani 1 1 d .
H6 H 0.8424 0.0845 0.1976 0.023 Uiso 1 1 calc R
C11 C 0.7341(2) 0.05287(15) 0.26129(15) 0.0189(5) Uani 1 1 d .
H7 H 0.7808 0.0779 0.3126 0.023 Uiso 1 1 calc R
Si1 Si 0.75439(5) 0.02537(4) 0.02363(4) 0.01768(16) Uani 1 1 d .
C12 C 0.7292(2) -0.07582(16) -0.03463(15) 0.0239(5) Uani 1 1 d .
H8 H 0.7483 -0.0687 -0.0857 0.036 Uiso 1 1 calc R
H9 H 0.6469 -0.0923 -0.0493 0.036 Uiso 1 1 calc R
H10 H 0.7791 -0.1202 0.0002 0.036 Uiso 1 1 calc R
O1 O 0.68035(15) 0.09678(11) -0.04372(10) 0.0236(4) Uani 1 1 d .
C13 C 0.6590(3) 0.18116(18) -0.02117(19) 0.0357(6) Uani 1 1 d .
H11 H 0.7275 0.2016 0.0257 0.043 Uiso 1 1 calc R
H12 H 0.5901 0.1813 -0.0026 0.043 Uiso 1 1 calc R
C14 C 0.6376(4) 0.2381(2) -0.0939(2) 0.0682(12) Uani 1 1 d .
H13 H 0.7079 0.2408 -0.1097 0.102 Uiso 1 1 calc R
H14 H 0.6186 0.2953 -0.0794 0.102 Uiso 1 1 calc R
H15 H 0.5720 0.2161 -0.1409 0.102 Uiso 1 1 calc R
O2 O 0.89227(14) 0.05128(11) 0.06196(11) 0.0256(4) Uani 1 1 d .
C15 C 0.9564(2) 0.10977(18) 0.02976(18) 0.0313(6) Uani 1 1 d .
H16 H 0.9025 0.1394 -0.0197 0.038 Uiso 1 1 calc R
H17 H 1.0152 0.0786 0.0124 0.038 Uiso 1 1 calc R
C16 C 1.0163(3) 0.1732(2) 0.0959(2) 0.0438(8) Uani 1 1 d .
H18 H 0.9577 0.2038 0.1129 0.066 Uiso 1 1 calc R
H19 H 1.0597 0.2138 0.0740 0.066 Uiso 1 1 calc R
H20 H 1.0707 0.1436 0.1443 0.066 Uiso 1 1 calc R
C17 C 0.64874(18) -0.04726(14) 0.39376(14) 0.0144(4) Uani 1 1 d .
C18 C 0.73952(19) -0.10516(15) 0.39131(14) 0.0185(5) Uani 1 1 d .
H21 H 0.7679 -0.1124 0.3462 0.022 Uiso 1 1 calc R
C19 C 0.77702(19) -0.14733(15) 0.46513(14) 0.0190(5) Uani 1 1 d .
H22 H 0.8370 -0.1892 0.4814 0.023 Uiso 1 1 calc R
C20 C 0.70934(18) -0.11707(14) 0.51449(14) 0.0146(4) Uani 1 1 d .
N2 N 0.63138(15) -0.05709(11) 0.46914(11) 0.0139(4) Uani 1 1 d .
C21 C 0.71974(18) -0.14690(13) 0.59422(13) 0.0139(4) Uani 1 1 d .
C22 C 0.81905(18) -0.20568(14) 0.63632(13) 0.0147(4) Uani 1 1 d .
C23 C 0.93402(19) -0.17650(15) 0.65806(15) 0.0194(5) Uani 1 1 d .
H23 H 0.9487 -0.1198 0.6448 0.023 Uiso 1 1 calc R
C24 C 1.0271(2) -0.22984(15) 0.69898(15) 0.0208(5) Uani 1 1 d .
H24 H 1.1048 -0.2090 0.7129 0.025 Uiso 1 1 calc R
C25 C 1.0091(2) -0.31349(14) 0.72019(14) 0.0182(5) Uani 1 1 d .
C26 C 0.8931(2) -0.34173(14) 0.69693(15) 0.0201(5) Uani 1 1 d .
H25 H 0.8779 -0.3985 0.7096 0.024 Uiso 1 1 calc R
C27 C 0.80002(19) -0.28886(14) 0.65579(15) 0.0181(5) Uani 1 1 d .
H26 H 0.7223 -0.3099 0.6408 0.022 Uiso 1 1 calc R
Si2 Si 1.13354(5) -0.38490(4) 0.77717(4) 0.01952(16) Uani 1 1 d .
C28 C 1.1791(2) -0.45530(17) 0.70744(17) 0.0304(6) Uani 1 1 d .
H27 H 1.2165 -0.4214 0.6752 0.046 Uiso 1 1 calc R
H28 H 1.1103 -0.4843 0.6692 0.046 Uiso 1 1 calc R
H29 H 1.2347 -0.4976 0.7408 0.046 Uiso 1 1 calc R
O3 O 1.23660(14) -0.31880(11) 0.82794(12) 0.0281(4) Uani 1 1 d .
C29 C 1.3578(2) -0.34056(18) 0.86790(19) 0.0312(6) Uani 1 1 d .
H30 H 1.3737 -0.3969 0.8480 0.037 Uiso 1 1 calc R
H31 H 1.3762 -0.3438 0.9291 0.037 Uiso 1 1 calc R
C30 C 1.4330(2) -0.2746(2) 0.8480(2) 0.0389(7) Uani 1 1 d .
H32 H 1.4207 -0.2758 0.7881 0.058 Uiso 1 1 calc R
H33 H 1.5154 -0.2864 0.8796 0.058 Uiso 1 1 calc R
H34 H 1.4122 -0.2182 0.8634 0.058 Uiso 1 1 calc R
O4 O 1.09334(16) -0.44849(11) 0.83867(11) 0.0267(4) Uani 1 1 d .
C31 C 1.0366(3) -0.42213(18) 0.89565(18) 0.0336(6) Uani 1 1 d .
H35 H 0.9841 -0.4682 0.9011 0.040 Uiso 1 1 calc R
H36 H 0.9878 -0.3715 0.8727 0.040 Uiso 1 1 calc R
C32 C 1.1211(3) -0.4013(3) 0.9796(2) 0.0499(9) Uani 1 1 d .
H37 H 1.1709 -0.4508 1.0020 0.075 Uiso 1 1 calc R
H38 H 1.0782 -0.3861 1.0170 0.075 Uiso 1 1 calc R
H39 H 1.1698 -0.3531 0.9750 0.075 Uiso 1 1 calc R

loop_
_atom_site_aniso_label
_atom_site_aniso_U_11
_atom_site_aniso_U_22
_atom_site_aniso_U_33
_atom_site_aniso_U_23
_atom_site_aniso_U_13
_atom_site_aniso_U_12
N1 0.0131(8) 0.0149(9) 0.0115(9) 0.0016(7) 0.0054(7) 0.0019(7)
C1 0.0138(10) 0.0127(10) 0.0128(10) -0.0010(8) 0.0032(8) -0.0013(8)
C2 0.0162(10) 0.0171(11) 0.0131(11) 0.0033(8) 0.0037(8) 0.0007(8)
C3 0.0176(10) 0.0180(11) 0.0127(10) 0.0010(8) 0.0065(9) -0.0021(9)
C4 0.0129(10) 0.0152(10) 0.0138(10) -0.0010(8) 0.0053(8) -0.0029(8)
C5 0.0121(10) 0.0175(11) 0.0138(10) -0.0014(8) 0.0063(8) -0.0017(8)
C6 0.0162(10) 0.0162(10) 0.0144(11) 0.0027(8) 0.0078(9) 0.0043(8)
C7 0.0145(10) 0.0255(12) 0.0171(11) 0.0002(9) 0.0071(9) -0.0021(9)
C8 0.0182(11) 0.0268(12) 0.0138(11) -0.0017(9) 0.0058(9) -0.0008(9)
C9 0.0176(11) 0.0172(11) 0.0160(11) 0.0028(9) 0.0068(9) 0.0016(9)
C10 0.0180(11) 0.0220(12) 0.0213(12) 0.0003(9) 0.0102(9) -0.0031(9)
C11 0.0194(11) 0.0209(11) 0.0171(11) -0.0040(9) 0.0071(9) -0.0039(9)
Si1 0.0175(3) 0.0231(3) 0.0148(3) 0.0009(2) 0.0086(2) -0.0003(2)
C12 0.0270(12) 0.0287(13) 0.0189(12) -0.0012(10) 0.0113(10) -0.0015(10)
O1 0.0270(9) 0.0255(9) 0.0187(9) 0.0026(7) 0.0083(7) 0.0023(7)
C13 0.0420(16) 0.0310(15) 0.0310(15) 0.0004(12) 0.0085(13) 0.0066(12)
C14 0.103(3) 0.0393(19) 0.044(2) 0.0108(16) 0.001(2) 0.018(2)
O2 0.0196(8) 0.0337(10) 0.0258(9) 0.0050(8) 0.0107(7) -0.0031(7)
C15 0.0268(13) 0.0385(15) 0.0350(15) 0.0015(12) 0.0188(12) -0.0078(11)
C16 0.0469(18) 0.0339(16) 0.053(2) -0.0052(14) 0.0197(16) -0.0112(14)
C17 0.0122(10) 0.0184(11) 0.0142(10) -0.0006(8) 0.0065(8) -0.0007(8)
C18 0.0167(10) 0.0251(12) 0.0173(11) 0.0012(9) 0.0103(9) 0.0054(9)
C19 0.0174(11) 0.0237(12) 0.0181(11) 0.0035(9) 0.0089(9) 0.0082(9)
C20 0.0125(10) 0.0163(11) 0.0156(11) 0.0000(8) 0.0055(8) 0.0019(8)
N2 0.0138(9) 0.0156(9) 0.0121(9) 0.0022(7) 0.0044(7) 0.0015(7)
C21 0.0133(10) 0.0136(10) 0.0146(11) -0.0005(8) 0.0046(8) 0.0005(8)
C22 0.0146(10) 0.0168(11) 0.0127(10) 0.0016(8) 0.0046(8) 0.0034(8)
C23 0.0177(11) 0.0165(11) 0.0240(12) 0.0043(9) 0.0071(9) 0.0011(9)
C24 0.0144(11) 0.0208(12) 0.0273(13) 0.0022(10) 0.0071(9) -0.0009(9)
C25 0.0197(11) 0.0168(11) 0.0179(11) -0.0001(9) 0.0062(9) 0.0036(9)
C26 0.0213(11) 0.0131(11) 0.0242(12) 0.0004(9) 0.0055(10) 0.0001(9)
C27 0.0150(10) 0.0162(11) 0.0211(12) -0.0004(9) 0.0037(9) -0.0006(9)
Si2 0.0178(3) 0.0177(3) 0.0219(3) 0.0027(3) 0.0053(3) 0.0059(2)
C28 0.0341(14) 0.0287(14) 0.0288(14) 0.0020(11) 0.0113(12) 0.0131(11)
O3 0.0172(8) 0.0233(9) 0.0372(11) 0.0034(8) 0.0010(8) 0.0053(7)
C29 0.0176(12) 0.0298(14) 0.0391(16) 0.0048(12) 0.0002(11) 0.0048(10)
C30 0.0262(14) 0.0425(17) 0.0493(19) 0.0070(14) 0.0147(13) 0.0023(12)
O4 0.0317(9) 0.0219(9) 0.0291(10) 0.0066(7) 0.0138(8) 0.0071(7)
C31 0.0362(15) 0.0331(15) 0.0362(16) 0.0084(12) 0.0186(13) 0.0047(12)
C32 0.0468(19) 0.070(2) 0.0306(17) 0.0041(16) 0.0106(14) 0.0217(17)

loop_
_atom_type_symbol
_atom_type_description
_atom_type_scat_dispersion_real
_atom_type_scat_dispersion_imag
_atom_type_scat_source
C C 0.0033 0.0016 'International Tables Vol C Tables 4.2.6.8 and 6.1.1.4'
H H 0.0000 0.0000 'International Tables Vol C Tables 4.2.6.8 and 6.1.1.4'
N N 0.0061 0.0033 'International Tables Vol C Tables 4.2.6.8 and 6.1.1.4'
O O 0.0106 0.0060 'International Tables Vol C Tables 4.2.6.8 and 6.1.1.4'
Si Si 0.0817 0.0704 'International Tables Vol C Tables 4.2.6.8 and 6.1.1.4'

loop_
_geom_angle_atom_site_label_1
_geom_angle_atom_site_label_2
_geom_angle_atom_site_label_3
_geom_angle
_geom_angle_site_symmetry_1
_geom_angle_site_symmetry_3
C1 N1 C4 107.79(17) . .
C1 N1 H1 126.1 . .
C4 N1 H1 126.1 . .
N1 C1 C21 125.67(19) . 3_656
N1 C1 C2 108.96(18) . .
C21 C1 C2 125.4(2) 3_656 .
C3 C2 C1 107.02(19) . .
C3 C2 H2 126.5 . .
C1 C2 H2 126.5 . .
C2 C3 C4 107.43(19) . .
C2 C3 H3 126.3 . .
C4 C3 H3 126.3 . .
N1 C4 C5 126.34(19) . .
N1 C4 C3 108.79(18) . .
C5 C4 C3 124.86(19) . .
C17 C5 C4 125.97(19) . .
C17 C5 C6 117.22(18) . .
C4 C5 C6 116.81(19) . .
C7 C6 C11 118.84(19) . .
C7 C6 C5 120.60(19) . .
C11 C6 C5 120.6(2) . .
C6 C7 C8 120.3(2) . .
C6 C7 H4 119.8 . .
C8 C7 H4 119.8 . .
C7 C8 C9 121.8(2) . .
C7 C8 H5 119.1 . .
C9 C8 H5 119.1 . .
C8 C9 C10 117.1(2) . .
C8 C9 Si1 121.64(17) . .
C10 C9 Si1 121.29(16) . .
C11 C10 C9 121.4(2) . .
C11 C10 H6 119.3 . .
C9 C10 H6 119.3 . .
C10 C11 C6 120.6(2) . .
C10 C11 H7 119.7 . .
C6 C11 H7 119.7 . .
O2 Si1 O1 110.75(9) . .
O2 Si1 C12 112.99(11) . .
O1 Si1 C12 105.25(11) . .
O2 Si1 C9 104.86(10) . .
O1 Si1 C9 111.17(9) . .
C12 Si1 C9 111.96(10) . .
Si1 C12 H8 109.5 . .
Si1 C12 H9 109.5 . .
H8 C12 H9 109.5 . .
Si1 C12 H10 109.5 . .
H8 C12 H10 109.5 . .
H9 C12 H10 109.5 . .
C13 O1 Si1 123.67(16) . .
O1 C13 C14 109.5(3) . .
O1 C13 H11 109.8 . .
C14 C13 H11 109.8 . .
O1 C13 H12 109.8 . .
C14 C13 H12 109.8 . .
H11 C13 H12 108.2 . .
C13 C14 H13 109.5 . .
C13 C14 H14 109.5 . .
H13 C14 H14 109.5 . .
C13 C14 H15 109.5 . .
H13 C14 H15 109.5 . .
H14 C14 H15 109.5 . .
C15 O2 Si1 128.87(17) . .
O2 C15 C16 109.2(2) . .
O2 C15 H16 109.8 . .
C16 C15 H16 109.8 . .
O2 C15 H17 109.8 . .
C16 C15 H17 109.8 . .
H16 C15 H17 108.3 . .
C15 C16 H18 109.5 . .
C15 C16 H19 109.5 . .
H18 C16 H19 109.5 . .
C15 C16 H20 109.5 . .
H18 C16 H20 109.5 . .
H19 C16 H20 109.5 . .
N2 C17 C5 126.66(19) . .
N2 C17 C18 108.51(19) . .
C5 C17 C18 124.83(19) . .
C19 C18 C17 107.50(19) . .
C19 C18 H21 126.2 . .
C17 C18 H21 126.2 . .
C18 C19 C20 107.52(19) . .
C18 C19 H22 126.2 . .
C20 C19 H22 126.2 . .
N2 C20 C21 126.33(19) . .
N2 C20 C19 108.64(19) . .
C21 C20 C19 125.0(2) . .
C20 N2 C17 107.81(17) . .
C20 C21 C1 124.5(2) . 3_656
C20 C21 C22 117.61(18) . .
C1 C21 C22 117.92(19) 3_656 .
C27 C22 C23 118.7(2) . .
C27 C22 C21 121.59(19) . .
C23 C22 C21 119.75(19) . .
C24 C23 C22 120.4(2) . .
C24 C23 H23 119.8 . .
C22 C23 H23 119.8 . .
C23 C24 C25 121.6(2) . .
C23 C24 H24 119.2 . .
C25 C24 H24 119.2 . .
C26 C25 C24 117.1(2) . .
C26 C25 Si2 121.04(17) . .
C24 C25 Si2 121.86(17) . .
C27 C26 C25 121.5(2) . .
C27 C26 H25 119.2 . .
C25 C26 H25 119.2 . .
C26 C27 C22 120.8(2) . .
C26 C27 H26 119.6 . .
C22 C27 H26 119.6 . .
O3 Si2 O4 113.08(10) . .
O3 Si2 C28 112.32(12) . .
O4 Si2 C28 105.46(11) . .
O3 Si2 C25 103.47(10) . .
O4 Si2 C25 109.50(10) . .
C28 Si2 C25 113.20(11) . .
Si2 C28 H27 109.5 . .
Si2 C28 H28 109.5 . .
H27 C28 H28 109.5 . .
Si2 C28 H29 109.5 . .
H27 C28 H29 109.5 . .
H28 C28 H29 109.5 . .
C29 O3 Si2 125.30(16) . .
O3 C29 C30 109.6(2) . .
O3 C29 H30 109.8 . .
C30 C29 H30 109.8 . .
O3 C29 H31 109.8 . .
C30 C29 H31 109.8 . .
H30 C29 H31 108.2 . .
C29 C30 H32 109.5 . .
C29 C30 H33 109.5 . .
H32 C30 H33 109.5 . .
C29 C30 H34 109.5 . .
H32 C30 H34 109.5 . .
H33 C30 H34 109.5 . .
C31 O4 Si2 125.10(16) . .
O4 C31 C32 112.4(2) . .
O4 C31 H35 109.1 . .
C32 C31 H35 109.1 . .
O4 C31 H36 109.1 . .
C32 C31 H36 109.1 . .
H35 C31 H36 107.8 . .
C31 C32 H37 109.5 . .
C31 C32 H38 109.5 . .
H37 C32 H38 109.5 . .
C31 C32 H39 109.5 . .
H37 C32 H39 109.5 . .
H38 C32 H39 109.5 . .

loop_
_geom_bond_atom_site_label_1
_geom_bond_atom_site_label_2
_geom_bond_distance
_geom_bond_site_symmetry_2
N1 C1 1.367(3) .
N1 C4 1.372(3) .
N1 H1 0.8800 .
C1 C21 1.404(3) 3_656
C1 C2 1.447(3) .
C2 C3 1.358(3) .
C2 H2 0.9500 .
C3 C4 1.442(3) .
C3 H3 0.9500 .
C4 C5 1.401(3) .
C5 C17 1.392(3) .
C5 C6 1.499(3) .
C6 C7 1.385(3) .
C6 C11 1.395(3) .
C7 C8 1.391(3) .
C7 H4 0.9500 .
C8 C9 1.399(3) .
C8 H5 0.9500 .
C9 C10 1.400(3) .
C9 Si1 1.866(2) .
C10 C11 1.389(3) .
C10 H6 0.9500 .
C11 H7 0.9500 .
Si1 O2 1.6291(17) .
Si1 O1 1.6373(18) .
Si1 C12 1.843(3) .
C12 H8 0.9800 .
C12 H9 0.9800 .
C12 H10 0.9800 .
O1 C13 1.428(3) .
C13 C14 1.478(5) .
C13 H11 0.9900 .
C13 H12 0.9900 .
C14 H13 0.9800 .
C14 H14 0.9800 .
C14 H15 0.9800 .
O2 C15 1.430(3) .
C15 C16 1.495(4) .
C15 H16 0.9900 .
C15 H17 0.9900 .
C16 H18 0.9800 .
C16 H19 0.9800 .
C16 H20 0.9800 .
C17 N2 1.378(3) .
C17 C18 1.441(3) .
C18 C19 1.355(3) .
C18 H21 0.9500 .
C19 C20 1.442(3) .
C19 H22 0.9500 .
C20 N2 1.372(3) .
C20 C21 1.401(3) .
C21 C1 1.404(3) 3_656
C21 C22 1.495(3) .
C22 C27 1.387(3) .
C22 C23 1.395(3) .
C23 C24 1.390(3) .
C23 H23 0.9500 .
C24 C25 1.400(3) .
C24 H24 0.9500 .
C25 C26 1.399(3) .
C25 Si2 1.868(2) .
C26 C27 1.386(3) .
C26 H25 0.9500 .
C27 H26 0.9500 .
Si2 O3 1.6299(19) .
Si2 O4 1.6374(18) .
Si2 C28 1.840(3) .
C28 H27 0.9800 .
C28 H28 0.9800 .
C28 H29 0.9800 .
O3 C29 1.438(3) .
C29 C30 1.495(4) .
C29 H30 0.9900 .
C29 H31 0.9900 .
C30 H32 0.9800 .
C30 H33 0.9800 .
C30 H34 0.9800 .
O4 C31 1.430(3) .
C31 C32 1.485(4) .
C31 H35 0.9900 .
C31 H36 0.9900 .
C32 H37 0.9800 .
C32 H38 0.9800 .
C32 H39 0.9800 .

loop_
_geom_torsion_atom_site_label_1
_geom_torsion_atom_site_label_2
_geom_torsion_atom_site_label_3
_geom_torsion_atom_site_label_4
_geom_torsion
_geom_torsion_site_symmetry_1
_geom_torsion_site_symmetry_4
C4 N1 C1 C21 178.7(2) . 3_656
C4 N1 C1 C2 -0.5(2) . .
N1 C1 C2 C3 -0.4(2) . .
C21 C1 C2 C3 -179.6(2) 3_656 .
C1 C2 C3 C4 1.1(2) . .
C1 N1 C4 C5 -177.7(2) . .
C1 N1 C4 C3 1.2(2) . .
C2 C3 C4 N1 -1.4(2) . .
C2 C3 C4 C5 177.5(2) . .
N1 C4 C5 C17 -0.3(4) . .
C3 C4 C5 C17 -179.0(2) . .
N1 C4 C5 C6 179.69(19) . .
C3 C4 C5 C6 1.0(3) . .
C17 C5 C6 C7 106.5(2) . .
C4 C5 C6 C7 -73.5(3) . .
C17 C5 C6 C11 -73.6(3) . .
C4 C5 C6 C11 106.4(2) . .
C11 C6 C7 C8 0.3(3) . .
C5 C6 C7 C8 -179.9(2) . .
C6 C7 C8 C9 -0.2(4) . .
C7 C8 C9 C10 -0.1(3) . .
C7 C8 C9 Si1 -179.85(18) . .
C8 C9 C10 C11 0.3(3) . .
Si1 C9 C10 C11 -179.95(18) . .
C9 C10 C11 C6 -0.2(3) . .
C7 C6 C11 C10 -0.1(3) . .
C5 C6 C11 C10 -179.9(2) . .
C8 C9 Si1 O2 -164.33(18) . .
C10 C9 Si1 O2 16.0(2) . .
C8 C9 Si1 O1 75.9(2) . .
C10 C9 Si1 O1 -103.75(19) . .
C8 C9 Si1 C12 -41.5(2) . .
C10 C9 Si1 C12 138.84(19) . .
O2 Si1 O1 C13 -68.9(2) . .
C12 Si1 O1 C13 168.7(2) . .
C9 Si1 O1 C13 47.3(2) . .
Si1 O1 C13 C14 155.8(3) . .
O1 Si1 O2 C15 -18.6(2) . .
C12 Si1 O2 C15 99.2(2) . .
C9 Si1 O2 C15 -138.6(2) . .
Si1 O2 C15 C16 126.0(2) . .
C4 C5 C17 N2 -4.2(4) . .
C6 C5 C17 N2 175.8(2) . .
C4 C5 C17 C18 175.8(2) . .
C6 C5 C17 C18 -4.2(3) . .
N2 C17 C18 C19 -1.3(3) . .
C5 C17 C18 C19 178.7(2) . .
C17 C18 C19 C20 0.6(3) . .
C18 C19 C20 N2 0.3(3) . .
C18 C19 C20 C21 178.2(2) . .
C21 C20 N2 C17 -178.9(2) . .
C19 C20 N2 C17 -1.1(2) . .
C5 C17 N2 C20 -178.6(2) . .
C18 C17 N2 C20 1.4(2) . .
N2 C20 C21 C1 5.2(4) . 3_656
C19 C20 C21 C1 -172.3(2) . 3_656
N2 C20 C21 C22 -173.6(2) . .
C19 C20 C21 C22 8.8(3) . .
C20 C21 C22 C27 -116.5(2) . .
C1 C21 C22 C27 64.6(3) 3_656 .
C20 C21 C22 C23 64.5(3) . .
C1 C21 C22 C23 -114.4(2) 3_656 .
C27 C22 C23 C24 -0.5(3) . .
C21 C22 C23 C24 178.5(2) . .
C22 C23 C24 C25 -0.5(4) . .
C23 C24 C25 C26 1.2(3) . .
C23 C24 C25 Si2 -178.68(19) . .
C24 C25 C26 C27 -0.9(3) . .
Si2 C25 C26 C27 178.97(18) . .
C25 C26 C27 C22 -0.1(4) . .
C23 C22 C27 C26 0.8(3) . .
C21 C22 C27 C26 -178.2(2) . .
C26 C25 Si2 O3 -154.10(19) . .
C24 C25 Si2 O3 25.8(2) . .
C26 C25 Si2 O4 -33.3(2) . .
C24 C25 Si2 O4 146.62(19) . .
C26 C25 Si2 C28 84.1(2) . .
C24 C25 Si2 C28 -96.0(2) . .
O4 Si2 O3 C29 75.0(2) . .
C28 Si2 O3 C29 -44.2(2) . .
C25 Si2 O3 C29 -166.6(2) . .
Si2 O3 C29 C30 135.3(2) . .
O3 Si2 O4 C31 65.8(2) . .
C28 Si2 O4 C31 -171.1(2) . .
C25 Si2 O4 C31 -49.0(2) . .
Si2 O4 C31 C32 -90.2(3) . .
